data_7232856
loop_
_publ_author_name
'Tajima, Tomoyuki'
'Sanda, Rai'
'Nishihara, Katsuya'
'Shirai, Hitoshi'
'Okuda, Yasuhiro'
'Orita, Akihiro'
'Takaguchi, Yutaka'

_publ_section_title
;
 Disproportionation-induced solid-state fluorescence in
 6,13-dihydropentacenes
;
_journal_issue 30
_journal_name_full 'RSC Advances'
_journal_page_first 17035
_journal_paper_doi 10.1039/C9RA03297E
_journal_volume 9
_journal_year 2019
_chemical_formula_moiety 'C42 H46 N2 O4'
_chemical_formula_sum 'C42 H46 N2 O4'
_chemical_formula_weight 642.81
_space_group_crystal_system triclinic
_space_group_IT_number 2
_space_group_name_Hall '-P 1'
_space_group_name_H-M_alt 'P -1'
_symmetry_space_group_name_Hall '-P 1'
_symmetry_space_group_name_H-M 'P -1'
_atom_sites_solution_hydrogens geom
_atom_sites_solution_primary direct
_atom_sites_solution_secondary difmap
_audit_block_doi 10.5517/ccdc.csd.cc22589v
_audit_creation_method SHELXL-2014/7
_audit_update_record
;
2019-04-23 deposited with the CCDC.    2019-05-17 downloaded from the CCDC.
;
_cell_angle_alpha 78.46(5)
_cell_angle_beta 84.78(5)
_cell_angle_gamma 63.33(4)
_cell_formula_units_Z 1
_cell_length_a 7.451(5)
_cell_length_b 8.965(5)
_cell_length_c 14.802(12)
_cell_measurement_reflns_used 2883
_cell_measurement_temperature 110(2)
_cell_measurement_theta_max 31.1
_cell_measurement_theta_min 2.8
_cell_volume 865.7(11)
_computing_cell_refinement CrystalClear
_computing_data_collection CrystalClear
_computing_data_reduction CrystalClear
_computing_structure_refinement 'SHELXL-97 (Sheldrick, 1997)'
_computing_structure_solution 'SHELXS-97 (Sheldrick, 1990)'
_diffrn_ambient_temperature 110(2)
_diffrn_measured_fraction_theta_full 0.972
_diffrn_measured_fraction_theta_max 0.972
_diffrn_measurement_device_type 'Rigaku/Saturn70 CCD'
_diffrn_measurement_method \w
_diffrn_radiation_monochromator graphite
_diffrn_radiation_type MoK\a
_diffrn_radiation_wavelength 0.71075
_diffrn_reflns_av_R_equivalents 0.0383
_diffrn_reflns_av_unetI/netI 0.0592
_diffrn_reflns_Laue_measured_fraction_full 0.972
_diffrn_reflns_Laue_measured_fraction_max 0.972
_diffrn_reflns_limit_h_max 8
_diffrn_reflns_limit_h_min -7
_diffrn_reflns_limit_k_max 10
_diffrn_reflns_limit_k_min -10
_diffrn_reflns_limit_l_max 17
_diffrn_reflns_limit_l_min -17
_diffrn_reflns_number 5734
_diffrn_reflns_point_group_measured_fraction_full 0.972
_diffrn_reflns_point_group_measured_fraction_max 0.972
_diffrn_reflns_theta_full 24.996
_diffrn_reflns_theta_max 24.996
_diffrn_reflns_theta_min 2.809
_diffrn_source 'fine-focus sealed tube'
_exptl_absorpt_coefficient_mu 0.079
_exptl_absorpt_correction_type none
_exptl_crystal_colour colorless
_exptl_crystal_density_diffrn 1.233
_exptl_crystal_density_method 'not measured'
_exptl_crystal_description platelet
_exptl_crystal_F_000 344
_exptl_crystal_size_max 0.100
_exptl_crystal_size_mid 0.050
_exptl_crystal_size_min 0.040
_refine_diff_density_max 0.162
_refine_diff_density_min -0.182
_refine_diff_density_rms 0.041
_refine_ls_extinction_method none
_refine_ls_goodness_of_fit_ref 1.059
_refine_ls_hydrogen_treatment constr
_refine_ls_matrix_type full
_refine_ls_number_parameters 260
_refine_ls_number_reflns 2961
_refine_ls_number_restraints 0
_refine_ls_restrained_S_all 1.059
_refine_ls_R_factor_all 0.0724
_refine_ls_R_factor_gt 0.0476
_refine_ls_shift/su_max 0.000
_refine_ls_shift/su_mean 0.000
_refine_ls_structure_factor_coef Fsqd
_refine_ls_weighting_details 'w=1/[\s^2^(Fo^2^)+(0.0600P)^2^+0.0857P] where P=(Fo^2^+2Fc^2^)/3'
_refine_ls_weighting_scheme calc
_refine_ls_wR_factor_gt 0.1124
_refine_ls_wR_factor_ref 0.1264
_reflns_Friedel_coverage 0.000
_reflns_number_gt 2135
_reflns_number_total 2961
_reflns_threshold_expression 'I > 2\s(I)'
_cod_data_source_file c9ra03297e2.cif
_cod_data_source_block 3c
_cod_database_code 7232856
_shelx_shelxl_version_number 2014/7
_shelx_space_group_comment
;
The symmetry employed for this shelxl refinement is uniquely defined
by the following loop, which should always be used as a source of
symmetry information in preference to the above space-group names.
They are only intended as comments.
;
_shelx_estimated_absorpt_t_min 0.992
_shelx_estimated_absorpt_t_max 0.997

loop_
_space_group_symop_operation_xyz
'x, y, z'
'-x, -y, -z'

loop_
_atom_site_label
_atom_site_type_symbol
_atom_site_fract_x
_atom_site_fract_y
_atom_site_fract_z
_atom_site_U_iso_or_equiv
_atom_site_adp_type
_atom_site_occupancy
_atom_site_site_symmetry_order
_atom_site_calc_flag
_atom_site_refinement_flags_posn
_atom_site_refinement_flags_adp
_atom_site_refinement_flags_occupancy
_atom_site_disorder_assembly
_atom_site_disorder_group
O2 O 0.2563(2) 0.26939(16) 0.18635(10) 0.0322(4) Uani 1 1 d . . . A 3
N1 N 0.5030(2) 0.26734(19) 0.27526(11) 0.0255(4) Uani 1 1 d . . . . .
C11 C 0.0116(3) 0.6780(2) 0.42930(12) 0.0214(4) Uani 1 1 d . . . B 3
C12 C -0.1191(3) 0.6604(2) 0.36955(12) 0.0214(4) Uani 1 1 d . . . B 3
C13 C 0.2995(3) 0.4698(2) 0.36325(13) 0.0218(4) Uani 1 1 d . . . B 3
C14 C -0.2819(3) 0.8949(2) 0.49446(12) 0.0212(4) Uani 1 1 d . . . B 3
C15 C 0.1714(3) 0.4539(2) 0.30303(13) 0.0233(4) Uani 1 1 d . . . B 3
C16 C 0.5113(3) 0.3492(2) 0.34566(13) 0.0241(5) Uani 1 1 d . . . . .
C17 C 0.2254(3) 0.5775(2) 0.42555(12) 0.0228(4) Uani 1 1 d . . . B 3
H1 H 0.3127 0.5856 0.4652 0.027 Uiso 1 1 calc R U . B 3
C18 C -0.0756(3) 0.7958(2) 0.49030(12) 0.0226(4) Uani 1 1 d . . . B 3
H2 H 0.0096 0.8074 0.5296 0.027 Uiso 1 1 calc R U . B 3
C19 C 0.3024(3) 0.3241(2) 0.24611(14) 0.0263(5) Uani 1 1 d . . . . .
C20 C -0.0336(3) 0.5449(2) 0.30509(13) 0.0234(4) Uani 1 1 d . . . B 3
H3 H -0.1169 0.5322 0.2652 0.028 Uiso 1 1 calc R U . B 3
C21 C -0.4121(3) 0.8757(2) 0.43708(12) 0.0215(4) Uani 1 1 d . . . B 3
C22 C -0.6390(3) 0.9790(2) 0.43970(13) 0.0248(5) Uani 1 1 d . . . . .
H4 H -0.6854 1.0420 0.3767 0.030 Uiso 1 1 calc R U . B 3
H5 H -0.7002 0.8993 0.4567 0.030 Uiso 1 1 calc R U . B 3
C23 C -0.3299(3) 0.7599(2) 0.37681(12) 0.0225(4) Uani 1 1 d . . . B 3
H6 H -0.4175 0.7471 0.3395 0.027 Uiso 1 1 calc R U . B 3
C24 C 0.6801(3) 0.1321(2) 0.24016(14) 0.0285(5) Uani 1 1 d . . . . .
H16 H 0.6343 0.0690 0.2077 0.049(11) Uiso 0.640(6) 1 calc R . P C 1
H17 H 0.7631 0.0517 0.2932 0.006(6) Uiso 0.640(6) 1 calc R . P C 1
H18 H 0.7940 0.0956 0.2822 0.028(15) Uiso 0.360(6) 1 calc R . P C 2
H19 H 0.6514 0.0336 0.2430 0.07(2) Uiso 0.360(6) 1 calc R . P C 2
C25 C 1.1324(3) -0.0773(2) 0.20410(15) 0.0347(5) Uani 1 1 d . . . . .
H20 H 1.0600 -0.1341 0.2450 0.031(9) Uiso 0.640(6) 1 calc R . P C 1
H21 H 1.1767 -0.0209 0.2422 0.056(12) Uiso 0.640(6) 1 calc R . P C 1
H22 H 1.1647 0.0130 0.2156 0.043(19) Uiso 0.360(6) 1 calc R . P C 2
H23 H 1.0961 -0.1296 0.2639 0.011(13) Uiso 0.360(6) 1 calc R . P C 2
C26 C 1.3192(3) -0.2129(3) 0.16468(15) 0.0345(5) Uani 1 1 d . . . . .
H24 H 1.4037 -0.2961 0.2166 0.041 Uiso 1 1 calc R U . . .
H25 H 1.2752 -0.2743 0.1300 0.041 Uiso 1 1 calc R U . . .
C27 C 0.8221(4) 0.4108(3) 0.03353(19) 0.0518(7) Uani 1 1 d . . . . .
H7 H 0.7423 0.4983 -0.0173 0.100(19) Uiso 0.640(6) 1 calc R . P C 1
H8 H 0.8718 0.4612 0.0722 0.042(10) Uiso 0.640(6) 1 calc R . P C 1
H9 H 0.9361 0.3205 0.0084 0.11(6) Uiso 0.640(6) 1 calc R . P C 1
H10 H 0.8476 0.5087 0.0340 0.041(17) Uiso 0.360(6) 1 calc R . P C 2
H11 H 0.9385 0.3240 0.0074 0.05(6) Uiso 0.360(6) 1 calc R . P C 2
H12 H 0.7031 0.4466 -0.0040 0.28(9) Uiso 0.360(6) 1 calc R . P C 2
C28 C 1.4467(4) -0.1420(3) 0.10126(18) 0.0574(8) Uani 1 1 d . . . . .
H13 H 1.5622 -0.2352 0.0790 0.086 Uiso 1 1 calc R U . . .
H14 H 1.3655 -0.0618 0.0487 0.086 Uiso 1 1 calc R U . . .
H15 H 1.4942 -0.0836 0.1354 0.086 Uiso 1 1 calc R U . . .
C29 C 0.8189(6) 0.2003(4) 0.1704(2) 0.0221(9) Uani 0.640(6) 1 d . . P C 1
H34 H 0.8763 0.2526 0.2060 0.026 Uiso 0.640(6) 1 calc R U P C 1
C30 C 0.9964(6) 0.0492(5) 0.1352(3) 0.0244(9) Uani 0.640(6) 1 d . . P C 1
H26 H 0.9406 -0.0063 0.1022 0.029 Uiso 0.640(6) 1 calc R U P C 1
H27 H 1.0737 0.0948 0.0898 0.029 Uiso 0.640(6) 1 calc R U P C 1
C31 C 0.6939(5) 0.3382(4) 0.0904(2) 0.0273(10) Uani 0.640(6) 1 d . . P C 1
H28 H 0.6421 0.2883 0.0514 0.033 Uiso 0.640(6) 1 calc R U P C 1
H29 H 0.5777 0.4293 0.1153 0.033 Uiso 0.640(6) 1 calc R U P C 1
O4 O 0.66717(19) 0.32181(16) 0.38298(9) 0.0307(4) Uani 1 1 d . . . . .
C32 C 0.7818(10) 0.3285(8) 0.1441(5) 0.032(2) Uani 0.360(6) 1 d . . P C 2
H30 H 0.9014 0.2961 0.1817 0.039 Uiso 0.360(6) 1 calc R U P C 2
H31 H 0.6665 0.4184 0.1703 0.039 Uiso 0.360(6) 1 calc R U P C 2
C33 C 0.7394(10) 0.1723(7) 0.1530(4) 0.0241(16) Uani 0.360(6) 1 d . . P C 2
H35 H 0.6284 0.2013 0.1097 0.029 Uiso 0.360(6) 1 calc R U P C 2
C34 C 0.9262(11) 0.0134(8) 0.1292(5) 0.0250(16) Uani 0.360(6) 1 d . . P C 2
H32 H 0.9726 0.0449 0.0667 0.030 Uiso 0.360(6) 1 calc R U P C 2
H33 H 0.8826 -0.0749 0.1263 0.030 Uiso 0.360(6) 1 calc R U P C 2

loop_
_atom_site_aniso_label
_atom_site_aniso_U_11
_atom_site_aniso_U_22
_atom_site_aniso_U_33
_atom_site_aniso_U_23
_atom_site_aniso_U_13
_atom_site_aniso_U_12
O2 0.0337(8) 0.0360(8) 0.0339(8) -0.0155(7) -0.0054(7) -0.0167(7)
N1 0.0257(9) 0.0261(8) 0.0262(9) -0.0093(7) -0.0028(7) -0.0105(7)
C11 0.0253(10) 0.0245(10) 0.0177(10) 0.0000(8) -0.0021(8) -0.0151(9)
C12 0.0257(10) 0.0240(10) 0.0178(10) -0.0012(8) -0.0018(8) -0.0146(8)
C13 0.0239(10) 0.0241(10) 0.0202(10) -0.0014(8) -0.0023(8) -0.0137(9)
C14 0.0243(10) 0.0244(10) 0.0180(10) -0.0019(8) -0.0008(8) -0.0141(9)
C15 0.0305(11) 0.0244(10) 0.0200(10) -0.0044(8) -0.0013(8) -0.0161(9)
C16 0.0274(11) 0.0249(10) 0.0225(10) -0.0038(8) -0.0026(9) -0.0136(9)
C17 0.0263(10) 0.0281(10) 0.0187(10) -0.0018(8) -0.0035(8) -0.0163(9)
C18 0.0256(10) 0.0281(10) 0.0191(10) -0.0016(8) -0.0055(8) -0.0163(9)
C19 0.0292(11) 0.0252(10) 0.0274(11) -0.0050(9) -0.0033(9) -0.0137(9)
C20 0.0265(11) 0.0281(10) 0.0222(10) -0.0055(8) -0.0032(8) -0.0167(9)
C21 0.0246(10) 0.0245(10) 0.0186(10) -0.0019(8) -0.0014(8) -0.0141(9)
C22 0.0246(10) 0.0308(11) 0.0230(10) -0.0060(9) -0.0022(8) -0.0150(9)
C23 0.0253(10) 0.0283(10) 0.0194(10) -0.0028(8) -0.0048(8) -0.0164(9)
C24 0.0261(11) 0.0243(10) 0.0347(12) -0.0102(9) -0.0067(9) -0.0074(9)
C25 0.0466(13) 0.0309(11) 0.0320(12) -0.0134(10) 0.0120(10) -0.0208(11)
C26 0.0397(13) 0.0346(11) 0.0372(12) -0.0149(10) 0.0053(10) -0.0209(10)
C27 0.0568(16) 0.0526(16) 0.0555(17) -0.0203(14) 0.0246(14) -0.0326(14)
C28 0.0717(18) 0.0624(16) 0.0636(18) -0.0405(14) 0.0357(15) -0.0464(15)
C29 0.0213(19) 0.021(2) 0.0276(19) -0.0039(15) 0.0011(15) -0.0132(16)
C30 0.029(2) 0.0276(19) 0.0236(18) -0.0093(15) 0.0033(16) -0.0169(17)
C31 0.0261(18) 0.0255(17) 0.028(2) -0.0057(15) -0.0022(16) -0.0083(15)
O4 0.0264(8) 0.0381(8) 0.0296(8) -0.0106(6) -0.0054(6) -0.0133(7)
C32 0.026(3) 0.036(4) 0.037(4) -0.014(3) 0.011(3) -0.014(3)
C33 0.021(3) 0.030(3) 0.029(4) -0.012(3) 0.008(3) -0.017(3)
C34 0.028(4) 0.028(3) 0.023(3) -0.009(3) 0.002(3) -0.015(3)

loop_
_atom_type_symbol
_atom_type_description
_atom_type_scat_dispersion_real
_atom_type_scat_dispersion_imag
_atom_type_scat_source
C C 0.0033 0.0016 'International Tables Vol C Tables 4.2.6.8 and 6.1.1.4'
H H 0.0000 0.0000 'International Tables Vol C Tables 4.2.6.8 and 6.1.1.4'
O O 0.0106 0.0060 'International Tables Vol C Tables 4.2.6.8 and 6.1.1.4'
N N 0.0061 0.0033 'International Tables Vol C Tables 4.2.6.8 and 6.1.1.4'

loop_
_geom_angle_atom_site_label_1
_geom_angle_atom_site_label_2
_geom_angle_atom_site_label_3
_geom_angle
_geom_angle_site_symmetry_1
_geom_angle_site_symmetry_3
C16 N1 C19 111.91(16) . .
C16 N1 C24 123.75(16) . .
C19 N1 C24 124.25(16) . .
C18 C11 C17 121.29(17) . .
C18 C11 C12 118.78(17) . .
C17 C11 C12 119.93(18) . .
C23 C12 C20 122.11(17) . .
C23 C12 C11 118.07(18) . .
C20 C12 C11 119.82(17) . .
C17 C13 C15 122.21(17) . .
C17 C13 C16 129.72(18) . .
C15 C13 C16 108.05(17) . .
C18 C14 C21 119.40(18) . .
C18 C14 C22 118.29(17) . 2_476
C21 C14 C22 122.32(17) . 2_476
C20 C15 C13 121.84(18) . .
C20 C15 C19 130.55(18) . .
C13 C15 C19 107.58(17) . .
O4 C16 N1 124.58(18) . .
O4 C16 C13 129.12(18) . .
N1 C16 C13 106.30(16) . .
C13 C17 C11 118.11(18) . .
C13 C17 H1 120.9 . .
C11 C17 H1 120.9 . .
C14 C18 C11 122.10(17) . .
C14 C18 H2 118.9 . .
C11 C18 H2 118.9 . .
O2 C19 N1 124.01(18) . .
O2 C19 C15 129.83(19) . .
N1 C19 C15 106.15(17) . .
C15 C20 C12 118.06(18) . .
C15 C20 H3 121.0 . .
C12 C20 H3 121.0 . .
C23 C21 C14 119.56(18) . .
C23 C21 C22 118.77(17) . .
C14 C21 C22 121.67(17) . .
C14 C22 C21 116.01(16) 2_476 .
C14 C22 H4 108.3 2_476 .
C21 C22 H4 108.3 . .
C14 C22 H5 108.3 2_476 .
C21 C22 H5 108.3 . .
H4 C22 H5 107.4 . .
C21 C23 C12 122.05(18) . .
C21 C23 H6 119.0 . .
C12 C23 H6 119.0 . .
C33 C24 N1 116.4(3) . .
N1 C24 C29 114.05(18) . .
N1 C24 H16 108.7 . .
C29 C24 H16 108.7 . .
N1 C24 H17 108.7 . .
C29 C24 H17 108.7 . .
H16 C24 H17 107.6 . .
C33 C24 H18 108.2 . .
N1 C24 H18 108.2 . .
C33 C24 H19 108.2 . .
N1 C24 H19 108.2 . .
H18 C24 H19 107.3 . .
C30 C25 C26 113.9(2) . .
C26 C25 C34 112.1(3) . .
C30 C25 H20 108.8 . .
C26 C25 H20 108.8 . .
C30 C25 H21 108.8 . .
C26 C25 H21 108.8 . .
H20 C25 H21 107.7 . .
C26 C25 H22 109.2 . .
C34 C25 H22 109.2 . .
C26 C25 H23 109.2 . .
C34 C25 H23 109.2 . .
H22 C25 H23 107.9 . .
C28 C26 C25 114.14(18) . .
C28 C26 H24 108.7 . .
C25 C26 H24 108.7 . .
C28 C26 H25 108.7 . .
C25 C26 H25 108.7 . .
H24 C26 H25 107.6 . .
C31 C27 H7 109.5 . .
C31 C27 H8 109.5 . .
H7 C27 H8 109.5 . .
C31 C27 H9 109.5 . .
H7 C27 H9 109.5 . .
H8 C27 H9 109.5 . .
C32 C27 H10 109.5 . .
C32 C27 H11 109.5 . .
H10 C27 H11 109.5 . .
C32 C27 H12 109.5 . .
H10 C27 H12 109.5 . .
H11 C27 H12 109.5 . .
C26 C28 H13 109.5 . .
C26 C28 H14 109.5 . .
H13 C28 H14 109.5 . .
C26 C28 H15 109.5 . .
H13 C28 H15 109.5 . .
H14 C28 H15 109.5 . .
C31 C29 C30 111.9(3) . .
C31 C29 C24 111.3(3) . .
C30 C29 C24 109.9(3) . .
C31 C29 H34 107.9 . .
C30 C29 H34 107.9 . .
C24 C29 H34 107.9 . .
C25 C30 C29 115.9(3) . .
C25 C30 H26 108.3 . .
C29 C30 H26 108.3 . .
C25 C30 H27 108.3 . .
C29 C30 H27 108.3 . .
H26 C30 H27 107.4 . .
C27 C31 C29 109.6(3) . .
C27 C31 H28 109.7 . .
C29 C31 H28 109.7 . .
C27 C31 H29 109.7 . .
C29 C31 H29 109.7 . .
H28 C31 H29 108.2 . .
C33 C32 C27 114.7(5) . .
C33 C32 H30 108.6 . .
C27 C32 H30 108.6 . .
C33 C32 H31 108.6 . .
C27 C32 H31 108.6 . .
H30 C32 H31 107.6 . .
C24 C33 C32 110.4(6) . .
C24 C33 C34 108.3(5) . .
C32 C33 C34 112.6(5) . .
C24 C33 H35 108.5 . .
C32 C33 H35 108.5 . .
C34 C33 H35 108.5 . .
C33 C34 C25 117.1(5) . .
C33 C34 H32 108.0 . .
C25 C34 H32 108.0 . .
C33 C34 H33 108.0 . .
C25 C34 H33 108.0 . .
H32 C34 H33 107.3 . .

loop_
_geom_bond_atom_site_label_1
_geom_bond_atom_site_label_2
_geom_bond_distance
_geom_bond_site_symmetry_2
O2 C19 1.233(2) .
N1 C16 1.410(3) .
N1 C19 1.423(3) .
N1 C24 1.474(3) .
C11 C18 1.418(3) .
C11 C17 1.438(3) .
C11 C12 1.451(3) .
C12 C23 1.422(3) .
C12 C20 1.443(3) .
C13 C17 1.369(3) .
C13 C15 1.433(3) .
C13 C16 1.495(3) .
C14 C18 1.391(3) .
C14 C21 1.432(3) .
C14 C22 1.521(3) 2_476
C15 C20 1.373(3) .
C15 C19 1.496(3) .
C16 O4 1.233(2) .
C17 H1 0.9500 .
C18 H2 0.9500 .
C20 H3 0.9500 .
C21 C23 1.396(3) .
C21 C22 1.522(3) .
C22 C14 1.521(3) 2_476
C22 H4 0.9900 .
C22 H5 0.9900 .
C23 H6 0.9500 .
C24 C33 1.357(6) .
C24 C29 1.621(4) .
C24 H16 0.9900 .
C24 H17 0.9900 .
C24 H18 0.9900 .
C24 H19 0.9900 .
C25 C30 1.431(4) .
C25 C26 1.540(3) .
C25 C34 1.755(8) .
C25 H20 0.9900 .
C25 H21 0.9900 .
C25 H22 0.9900 .
C25 H23 0.9900 .
C26 C28 1.526(3) .
C26 H24 0.9900 .
C26 H25 0.9900 .
C27 C31 1.495(4) .
C27 C32 1.715(7) .
C27 H7 0.9800 .
C27 H8 0.9800 .
C27 H9 0.9800 .
C27 H10 0.9800 .
C27 H11 0.9800 .
C27 H12 0.9800 .
C28 H13 0.9800 .
C28 H14 0.9800 .
C28 H15 0.9800 .
C29 C31 1.544(5) .
C29 C30 1.551(5) .
C29 H34 1.0000 .
C30 H26 0.9900 .
C30 H27 0.9900 .
C31 H28 0.9900 .
C31 H29 0.9900 .
C32 C33 1.547(10) .
C32 H30 0.9900 .
C32 H31 0.9900 .
C33 C34 1.557(8) .
C33 H35 1.0000 .
C34 H32 0.9900 .
C34 H33 0.9900 .

loop_
_geom_torsion_atom_site_label_1
_geom_torsion_atom_site_label_2
_geom_torsion_atom_site_label_3
_geom_torsion_atom_site_label_4
_geom_torsion
_geom_torsion_site_symmetry_1
_geom_torsion_site_symmetry_4
C18 C11 C12 C23 -1.5(2) . .
C17 C11 C12 C23 178.78(15) . .
C18 C11 C12 C20 178.27(15) . .
C17 C11 C12 C20 -1.4(2) . .
C17 C13 C15 C20 -0.7(3) . .
C16 C13 C15 C20 177.83(16) . .
C17 C13 C15 C19 -179.11(15) . .
C16 C13 C15 C19 -0.61(19) . .
C19 N1 C16 O4 179.57(17) . .
C24 N1 C16 O4 2.9(3) . .
C19 N1 C16 C13 -0.44(19) . .
C24 N1 C16 C13 -177.12(15) . .
C17 C13 C16 O4 -1.0(3) . .
C15 C13 C16 O4 -179.36(18) . .
C17 C13 C16 N1 179.00(17) . .
C15 C13 C16 N1 0.65(19) . .
C15 C13 C17 C11 -0.4(3) . .
C16 C13 C17 C11 -178.59(16) . .
C18 C11 C17 C13 -178.24(15) . .
C12 C11 C17 C13 1.5(2) . .
C21 C14 C18 C11 1.4(3) . .
C22 C14 C18 C11 -178.43(15) 2_476 .
C17 C11 C18 C14 179.57(15) . .
C12 C11 C18 C14 -0.1(2) . .
C16 N1 C19 O2 -178.86(17) . .
C24 N1 C19 O2 -2.2(3) . .
C16 N1 C19 C15 0.07(19) . .
C24 N1 C19 C15 176.73(15) . .
C20 C15 C19 O2 0.9(3) . .
C13 C15 C19 O2 179.19(18) . .
C20 C15 C19 N1 -177.91(18) . .
C13 C15 C19 N1 0.35(19) . .
C13 C15 C20 C12 0.7(3) . .
C19 C15 C20 C12 178.74(16) . .
C23 C12 C20 C15 -179.88(16) . .
C11 C12 C20 C15 0.3(2) . .
C18 C14 C21 C23 -1.0(2) . .
C22 C14 C21 C23 178.82(15) 2_476 .
C18 C14 C21 C22 179.15(15) . .
C22 C14 C21 C22 -1.0(3) 2_476 .
C23 C21 C22 C14 -178.88(14) . 2_476
C14 C21 C22 C14 0.9(3) . 2_476
C14 C21 C23 C12 -0.7(3) . .
C22 C21 C23 C12 179.16(15) . .
C20 C12 C23 C21 -177.85(15) . .
C11 C12 C23 C21 1.9(2) . .
C16 N1 C24 C33 -110.7(5) . .
C19 N1 C24 C33 73.0(5) . .
C16 N1 C24 C29 -77.3(3) . .
C19 N1 C24 C29 106.4(3) . .
C30 C25 C26 C28 59.4(3) . .
C34 C25 C26 C28 85.9(4) . .
N1 C24 C29 C31 -53.6(4) . .
N1 C24 C29 C30 -178.1(2) . .
C26 C25 C30 C29 -173.0(3) . .
C31 C29 C30 C25 174.2(4) . .
C24 C29 C30 C25 -61.6(4) . .
C30 C29 C31 C27 -62.7(4) . .
C24 C29 C31 C27 173.9(2) . .
N1 C24 C33 C32 56.7(7) . .
N1 C24 C33 C34 -179.6(4) . .
C27 C32 C33 C24 -170.9(4) . .
C27 C32 C33 C34 68.0(7) . .
C24 C33 C34 C25 -55.3(7) . .
C32 C33 C34 C25 67.0(8) . .
C26 C25 C34 C33 -170.1(4) . .
